data_2108837
loop_
_publ_author_name
'Yushina, Irina'
'Krylov, Alexander'
'Leonidov, Ivan I.'
'Batalov, Vladimir'
'Chen, Yu-Sheng'
'Wang, Suyin Grass'
'Stash, Adam'
'Bartashevich, Ekaterina'

_publ_contact_author 'Adam Stash'
_publ_section_title
;
 The influence of chalcogen atom on conformation and phase transition in
 chalcogenazinoquinolinium monoiodides
;
_journal_issue 4
_journal_name_full 'Acta Crystallographica Section B'
_journal_page_first
;
;
_journal_paper_doi 10.1107/S2052520621004571
_journal_volume 77
_journal_year 2021
_chemical_formula_moiety 'C12 H10  N O Cl I, I'
_chemical_formula_sum 'C12 H10 Cl I2 N O'
_chemical_formula_weight 473.46
_chemical_name_systematic
;
8-chloro-3-(iodomethyl)-2,3-dihydro-[1,4]oxazino[2,3,4-ij]
quinolin-4-ium monoiodide
;
_space_group_crystal_system monoclinic
_space_group_IT_number 15
_space_group_name_Hall '-C 2yc'
_space_group_name_H-M_alt 'C 1 2/c 1'
_atom_sites_solution_hydrogens geom
_audit_creation_method SHELXL-2018/3
_cell_angle_alpha 90
_cell_angle_beta 96.1485(8)
_cell_angle_gamma 90
_cell_formula_units_Z 8
_cell_length_a 13.7324(4)
_cell_length_b 24.4482(7)
_cell_length_c 8.2375(2)
_cell_measurement_reflns_used 9627
_cell_measurement_temperature 100(2)
_cell_measurement_theta_max 21.790
_cell_measurement_theta_min 2.570
_cell_volume 2749.69(13)
_computing_cell_refinement 'SAINT V8.32B (Bruker AXS Inc., 2013)'
_computing_data_reduction 'SAINT V8.32B (Bruker AXS Inc., 2013)'
_computing_molecular_graphics 'Bruker SHELXTL (Bruker AXS Inc., 2013)'
_computing_structure_refinement 'SHELXL-2014/7 (Sheldrick, 2014)'
_computing_structure_solution 'SHELXT-2014/4 (Sheldrick, 2014)'
_diffrn_ambient_temperature 100(2)
_diffrn_measured_fraction_theta_full 0.998
_diffrn_measured_fraction_theta_max 0.873
_diffrn_measurement_device_type
;
Huber 3 circle diffractometer with PILATUS3 X CdTe 1M detector
;
_diffrn_measurement_method \f-scan
_diffrn_radiation_type synchrotron
_diffrn_radiation_wavelength 0.41426
_diffrn_reflns_av_R_equivalents 0.0715
_diffrn_reflns_av_unetI/netI 0.0315
_diffrn_reflns_Laue_measured_fraction_full 0.998
_diffrn_reflns_Laue_measured_fraction_max 0.873
_diffrn_reflns_limit_h_max 27
_diffrn_reflns_limit_h_min -24
_diffrn_reflns_limit_k_max 48
_diffrn_reflns_limit_k_min -42
_diffrn_reflns_limit_l_max 16
_diffrn_reflns_limit_l_min -14
_diffrn_reflns_number 154365
_diffrn_reflns_point_group_measured_fraction_full 0.998
_diffrn_reflns_point_group_measured_fraction_max 0.873
_diffrn_reflns_theta_full 14.392
_diffrn_reflns_theta_max 24.496
_diffrn_reflns_theta_min 0.971
_diffrn_source 'Advanced photon source'
_diffrn_standards_decay_% 0
_diffrn_standards_interval_time 0
_diffrn_standards_number 0
_exptl_absorpt_coefficient_mu 1.103
_exptl_absorpt_correction_T_max 0.949
_exptl_absorpt_correction_T_min 0.903
_exptl_absorpt_correction_type multi-scan
_exptl_absorpt_process_details
;
 SADABS-2014/4 - Bruker AXS area detector scaling 
 and absorption correction 
;
_exptl_crystal_colour yellow
_exptl_crystal_density_diffrn 2.287
_exptl_crystal_description prism
_exptl_crystal_F_000 1760
_exptl_crystal_size_max 0.061
_exptl_crystal_size_mid 0.047
_exptl_crystal_size_min 0.031
_refine_diff_density_max 1.613
_refine_diff_density_min -1.706
_refine_diff_density_rms 0.136
_refine_ls_extinction_method none
_refine_ls_goodness_of_fit_ref 1.069
_refine_ls_hydrogen_treatment constr
_refine_ls_matrix_type full
_refine_ls_number_parameters 154
_refine_ls_number_reflns 10087
_refine_ls_number_restraints 0
_refine_ls_restrained_S_all 1.069
_refine_ls_R_factor_all 0.0319
_refine_ls_R_factor_gt 0.0247
_refine_ls_shift/su_max 0.004
_refine_ls_shift/su_mean 0.000
_refine_ls_structure_factor_coef Fsqd
_refine_ls_weighting_details 'w=1/[\s^2^(Fo^2^)+(0.0319P)^2^] where P=(Fo^2^+2Fc^2^)/3'
_refine_ls_weighting_scheme calc
_refine_ls_wR_factor_gt 0.0639
_refine_ls_wR_factor_ref 0.0648
_reflns_Friedel_coverage 0.000
_reflns_number_gt 8037
_reflns_number_total 10087
_reflns_threshold_expression 'I > 2\s(I)'
_cod_data_source_file xk5079sup1.cif
_cod_data_source_block KB01
_cod_original_sg_symbol_H-M 'C 2/c'
_cod_database_code 2108837
_publcif_datablock.id {dac57631-7ece-47d5-ad2e-5751958b0063}

_shelx_space_group_comment
;
The symmetry employed for this shelxl refinement is uniquely defined
by the following loop, which should always be used as a source of
symmetry information in preference to the above space-group names.
They are only intended as comments.
;
_shelx_estimated_absorpt_t_min 0.936
_shelx_estimated_absorpt_t_max 0.967
_publcif_info_exptl_table_max_cols 5
_publcif_info_exptl_table_use_headnotes n
_publcif_funding_html
;
;

loop_
_space_group_symop_operation_xyz
'x, y, z'
'-x, y, -z+1/2'
'x+1/2, y+1/2, z'
'-x+1/2, y+1/2, -z+1/2'
'-x, -y, -z'
'x, -y, z-1/2'
'-x+1/2, -y+1/2, -z'
'x+1/2, -y+1/2, z-1/2'

loop_
_atom_site_label
_atom_site_type_symbol
_atom_site_fract_x
_atom_site_fract_y
_atom_site_fract_z
_atom_site_U_iso_or_equiv
_atom_site_adp_type
_atom_site_occupancy
_atom_site_site_symmetry_order
_atom_site_calc_flag
_atom_site_refinement_flags_posn
_atom_site_refinement_flags_adp
_atom_site_refinement_flags_occupancy
_atom_site_disorder_assembly
_atom_site_disorder_group
I1 I 0.98096(2) 0.58483(2) 1.00429(2) 0.01881(2) Uani 1 1 d . . . . .
I2 I 0.76580(2) 0.62511(2) 0.33833(2) 0.01710(2) Uani 1 1 d . . . . .
Cl1 Cl 0.50011(3) 0.76195(2) 0.99506(5) 0.02884(7) Uani 1 1 d . . . . .
O1 O 0.62732(7) 0.53378(4) 0.89172(12) 0.02179(16) Uani 1 1 d . . . . .
N1 N 0.74591(8) 0.62207(4) 0.80335(12) 0.01572(15) Uani 1 1 d . . . . .
C1 C 0.79838(9) 0.66272(5) 0.74698(14) 0.01793(18) Uani 1 1 d . . . . .
H1A H 0.856908 0.654538 0.699989 0.022 Uiso 1 1 calc R U . . .
C2 C 0.76754(9) 0.71763(5) 0.75673(15) 0.01979(19) Uani 1 1 d . . . . .
H2A H 0.804212 0.746162 0.713922 0.024 Uiso 1 1 calc R U . . .
C3 C 0.68376(9) 0.72963(5) 0.82883(14) 0.01856(18) Uani 1 1 d . . . . .
H3A H 0.663080 0.766546 0.836210 0.022 Uiso 1 1 calc R U . . .
C4 C 0.54252(9) 0.69549(5) 0.97295(14) 0.01953(19) Uani 1 1 d . . . . .
C5 C 0.49252(9) 0.65179(6) 1.03226(16) 0.0230(2) Uani 1 1 d . . . . .
H5A H 0.437988 0.658333 1.091481 0.028 Uiso 1 1 calc R U . . .
C6 C 0.52246(9) 0.59753(6) 1.00483(15) 0.0215(2) Uani 1 1 d . . . . .
H6A H 0.486660 0.567863 1.043432 0.026 Uiso 1 1 calc R U . . .
C7 C 0.60318(9) 0.58705(5) 0.92255(14) 0.01783(18) Uani 1 1 d . . . . .
C8 C 0.62826(8) 0.68693(5) 0.89215(13) 0.01622(17) Uani 1 1 d . . . . .
C9 C 0.65916(8) 0.63172(4) 0.87182(13) 0.01526(16) Uani 1 1 d . . . . .
C10 C 0.77961(9) 0.56403(5) 0.79087(14) 0.01760(18) Uani 1 1 d . . . . .
H10A H 0.820041 0.560709 0.697353 0.021 Uiso 1 1 calc R U . . .
C11 C 0.68760(10) 0.52888(5) 0.75711(16) 0.0219(2) Uani 1 1 d . . . . .
H11A H 0.649702 0.540939 0.654331 0.026 Uiso 1 1 calc R U . . .
H11B H 0.706430 0.490165 0.744138 0.026 Uiso 1 1 calc R U . . .
C12 C 0.84024(9) 0.54540(5) 0.94802(14) 0.01893(18) Uani 1 1 d . . . . .
H12A H 0.851262 0.505505 0.940532 0.023 Uiso 1 1 calc R U . . .
H12B H 0.801058 0.551627 1.040443 0.023 Uiso 1 1 calc R U . . .

loop_
_atom_site_aniso_label
_atom_site_aniso_U_11
_atom_site_aniso_U_22
_atom_site_aniso_U_33
_atom_site_aniso_U_23
_atom_site_aniso_U_13
_atom_site_aniso_U_12
I1 0.01773(4) 0.01902(4) 0.01969(4) 0.00037(2) 0.00205(3) 0.00076(3)
I2 0.01751(4) 0.01528(4) 0.01856(4) -0.00017(2) 0.00221(3) 0.00171(2)
Cl1 0.02374(13) 0.02552(15) 0.03727(17) -0.00906(12) 0.00329(12) 0.00800(12)
O1 0.0212(4) 0.0148(3) 0.0290(4) 0.0013(3) 0.0008(3) -0.0012(3)
N1 0.0170(4) 0.0130(3) 0.0167(4) 0.0003(3) -0.0002(3) 0.0025(3)
C1 0.0193(4) 0.0177(4) 0.0171(4) 0.0007(3) 0.0032(3) 0.0010(4)
C2 0.0228(5) 0.0155(4) 0.0212(5) 0.0024(4) 0.0030(4) -0.0005(4)
C3 0.0213(5) 0.0137(4) 0.0203(4) -0.0005(3) 0.0005(4) 0.0015(4)
C4 0.0164(4) 0.0214(5) 0.0206(5) -0.0037(4) 0.0006(4) 0.0029(4)
C5 0.0151(4) 0.0301(6) 0.0237(5) -0.0021(4) 0.0019(4) -0.0007(4)
C6 0.0156(4) 0.0256(5) 0.0230(5) 0.0017(4) 0.0012(4) -0.0038(4)
C7 0.0163(4) 0.0174(4) 0.0189(4) 0.0013(3) -0.0019(3) -0.0015(4)
C8 0.0161(4) 0.0153(4) 0.0168(4) -0.0015(3) -0.0002(3) 0.0014(4)
C9 0.0156(4) 0.0149(4) 0.0149(4) 0.0006(3) -0.0002(3) 0.0011(4)
C10 0.0210(5) 0.0141(4) 0.0176(4) -0.0021(3) 0.0014(4) 0.0036(4)
C11 0.0244(5) 0.0168(5) 0.0238(5) -0.0038(4) -0.0014(4) 0.0013(4)
C12 0.0184(4) 0.0178(4) 0.0204(4) 0.0018(4) 0.0010(3) 0.0017(4)

loop_
_atom_type_symbol
_atom_type_description
_atom_type_scat_dispersion_real
_atom_type_scat_dispersion_imag
_atom_type_scat_source
C C -0.0001 0.0005 'International Tables Vol C Tables 4.2.6.8 and 6.1.1.4'
H H 0.0000 0.0000 'International Tables Vol C Tables 4.2.6.8 and 6.1.1.4'
N N 0.0005 0.0010 'International Tables Vol C Tables 4.2.6.8 and 6.1.1.4'
O O 0.0017 0.0018 'International Tables Vol C Tables 4.2.6.8 and 6.1.1.4'
Cl Cl 0.0557 0.0533 'International Tables Vol C Tables 4.2.6.8 and 6.1.1.4'
I I -1.8844 0.6897 'International Tables Vol C Tables 4.2.6.8 and 6.1.1.4'

loop_
_geom_angle_atom_site_label_1
_geom_angle_atom_site_label_2
_geom_angle_atom_site_label_3
_geom_angle
_geom_angle_site_symmetry_1
_geom_angle_site_symmetry_3
_geom_angle_publ_flag
C7 O1 C11 112.71(9) . . ?
C1 N1 C9 122.02(10) . . ?
C1 N1 C10 119.80(10) . . ?
C9 N1 C10 118.17(9) . . ?
N1 C1 C2 120.65(11) . . ?
N1 C1 H1A 119.7 . . ?
C2 C1 H1A 119.7 . . ?
C3 C2 C1 119.65(11) . . ?
C3 C2 H2A 120.2 . . ?
C1 C2 H2A 120.2 . . ?
C2 C3 C8 120.31(10) . . ?
C2 C3 H3A 119.8 . . ?
C8 C3 H3A 119.8 . . ?
C5 C4 C8 121.01(11) . . ?
C5 C4 Cl1 119.86(9) . . ?
C8 C4 Cl1 119.13(9) . . ?
C4 C5 C6 120.19(11) . . ?
C4 C5 H5A 119.9 . . ?
C6 C5 H5A 119.9 . . ?
C7 C6 C5 120.93(12) . . ?
C7 C6 H6A 119.5 . . ?
C5 C6 H6A 119.5 . . ?
O1 C7 C6 119.19(11) . . ?
O1 C7 C9 121.61(10) . . ?
C6 C7 C9 119.19(11) . . ?
C3 C8 C4 124.29(11) . . ?
C3 C8 C9 118.16(10) . . ?
C4 C8 C9 117.55(10) . . ?
N1 C9 C7 120.10(10) . . ?
N1 C9 C8 119.02(10) . . ?
C7 C9 C8 120.88(10) . . ?
N1 C10 C11 106.82(9) . . ?
N1 C10 C12 111.55(9) . . ?
C11 C10 C12 110.52(10) . . ?
N1 C10 H10A 109.3 . . ?
C11 C10 H10A 109.3 . . ?
C12 C10 H10A 109.3 . . ?
O1 C11 C10 109.93(9) . . ?
O1 C11 H11A 109.7 . . ?
C10 C11 H11A 109.7 . . ?
O1 C11 H11B 109.7 . . ?
C10 C11 H11B 109.7 . . ?
H11A C11 H11B 108.2 . . ?
C10 C12 I1 116.14(8) . . ?
C10 C12 H12A 108.3 . . ?
I1 C12 H12A 108.3 . . ?
C10 C12 H12B 108.3 . . ?
I1 C12 H12B 108.3 . . ?
H12A C12 H12B 107.4 . . ?

loop_
_geom_bond_atom_site_label_1
_geom_bond_atom_site_label_2
_geom_bond_distance
_geom_bond_site_symmetry_2
_geom_bond_publ_flag
I1 C12 2.1648(12) . ?
Cl1 C4 1.7421(13) . ?
O1 C7 1.3743(15) . ?
O1 C11 1.4580(16) . ?
N1 C1 1.3394(15) . ?
N1 C9 1.3917(15) . ?
N1 C10 1.4993(14) . ?
C1 C2 1.4127(16) . ?
C1 H1A 0.9500 . ?
C2 C3 1.3816(17) . ?
C2 H2A 0.9500 . ?
C3 C8 1.4241(16) . ?
C3 H3A 0.9500 . ?
C4 C5 1.3868(19) . ?
C4 C8 1.4287(16) . ?
C5 C6 1.414(2) . ?
C5 H5A 0.9500 . ?
C6 C7 1.3837(17) . ?
C6 H6A 0.9500 . ?
C7 C9 1.4237(16) . ?
C8 C9 1.4302(15) . ?
C10 C11 1.5287(18) . ?
C10 C12 1.5316(16) . ?
C10 H10A 1.0000 . ?
C11 H11A 0.9900 . ?
C11 H11B 0.9900 . ?
C12 H12A 0.9900 . ?
C12 H12B 0.9900 . ?

loop_
_publcif_info_cif.paper_type
CB

loop_
_publcif_info_tables.block_id
_publcif_info_tables.reference_item
{dbc98eae-4d1d-4e7d-9e09-99afb1cee94c} '_publcif_info_datablock.publ_exptl'

loop_
_publcif_info_datablock.id
_publcif_info_datablock.publ_exptl
_publcif_info_datablock.publ_geom
_publcif_info_datablock.structure
{c729a655-eabd-4f8c-a5ec-06a1023ba6af} y y y
{dbc98eae-4d1d-4e7d-9e09-99afb1cee94c} y y y
{dac57631-7ece-47d5-ad2e-5751958b0063} y y y

loop_
_publcif_info_exptl_table_extra_item
sin_theta_over_lambda_max

loop_
_publcif_info_exptl_table_header_item
Datablock_name

_cod_database_fobs_code 2108837
